data_7024979
loop_
_publ_author_name
'Seacome, Richard J.'
'Coles, Martyn P.'
'Glover, Jean E.'
'Hitchcock, Peter B.'
'Rowlands, Gareth J.'

_publ_section_title
;
 Planar-chiral imidazole-based phosphine ligands derived from
 [2.2]paracyclophane
;
_journal_issue 15
_journal_name_full 'Dalton Transactions'
_journal_page_first 3687
_journal_paper_doi 10.1039/b923716j
_journal_volume 39
_journal_year 2010
_chemical_compound_source 'synthesis as described'
_chemical_formula_moiety 'C31 H39 N2 P'
_chemical_formula_sum 'C31 H39 N2 P'
_chemical_formula_weight 470.61
_chemical_name_systematic
;
?
;
_space_group_IT_number 14
_symmetry_cell_setting monoclinic
_symmetry_Int_Tables_number 14
_symmetry_space_group_name_Hall '-P 2ybc'
_symmetry_space_group_name_H-M 'P 1 21/c 1'
_atom_sites_solution_hydrogens geom
_atom_sites_solution_primary direct
_atom_sites_solution_secondary difmap
_audit_conform_dict_location ftp://ftp.iucr.org/pub/cif_core.dic
_audit_conform_dict_name cif_core.dic
_audit_conform_dict_version 2.2
_audit_creation_date 2007-10-15T08:59:15-00:00
_audit_creation_method 'WinGX routine CIF_UPDATE'
_cell_angle_alpha 90
_cell_angle_beta 97.193(3)
_cell_angle_gamma 90
_cell_formula_units_Z 4
_cell_length_a 10.7792(3)
_cell_length_b 15.7625(8)
_cell_length_c 15.3052(7)
_cell_measurement_reflns_used 18878
_cell_measurement_temperature 173(2)
_cell_measurement_theta_max 26.022
_cell_measurement_theta_min 3.395
_cell_measurement_wavelength 0.71073
_cell_volume 2580.00(19)
_computing_cell_refinement 'HKL Scalepack (Otwinowski & Minor 1997)'
_computing_data_collection 'Collect (Nonius BV, 1997-2000)'
_computing_data_reduction 'HKL Denzo and Scalepack (Otwinowski & Minor 1997)'
_computing_molecular_graphics 'Ortep-3 for Windows (Farrugia, 1997)'
_computing_publication_material 'WinGX publication routines (Farrugia, 1999)'
_computing_structure_refinement 'SHELXL-97 (Sheldrick, 1997)'
_computing_structure_solution 'SHELXS-97 (Sheldrick, 1997)'
_diffrn_ambient_temperature 173(2)
_diffrn_detector 'CCD plate'
_diffrn_measured_fraction_theta_full 0.994
_diffrn_measured_fraction_theta_max 0.994
_diffrn_measurement_device '95mm CCD camera on \k-goniostat'
_diffrn_measurement_device_type KappaCCD
_diffrn_measurement_method 'CCD rotation images, thick slices'
_diffrn_orient_matrix_type 'by Nonius Collect from scalepack cell'
_diffrn_orient_matrix_UB_11 -0.373773E-1
_diffrn_orient_matrix_UB_12 -0.578584E-1
_diffrn_orient_matrix_UB_13 -0.9315E-2
_diffrn_orient_matrix_UB_21 -0.833337E-1
_diffrn_orient_matrix_UB_22 0.230394E-1
_diffrn_orient_matrix_UB_23 0.104103E-1
_diffrn_orient_matrix_UB_31 -0.02005
_diffrn_orient_matrix_UB_32 0.121013E-1
_diffrn_orient_matrix_UB_33 -0.643568E-1
_diffrn_radiation_monochromator graphite
_diffrn_radiation_probe x-ray
_diffrn_radiation_type MoK\a
_diffrn_radiation_wavelength 0.71073
_diffrn_reflns_av_R_equivalents 0.2298
_diffrn_reflns_av_unetI/netI 0.1408
_diffrn_reflns_limit_h_max 12
_diffrn_reflns_limit_h_min -13
_diffrn_reflns_limit_k_max 19
_diffrn_reflns_limit_k_min -19
_diffrn_reflns_limit_l_max 18
_diffrn_reflns_limit_l_min -18
_diffrn_reflns_number 39349
_diffrn_reflns_theta_full 26
_diffrn_reflns_theta_max 26
_diffrn_reflns_theta_min 3.48
_diffrn_source 'Enraf Nonius FR590'
_exptl_absorpt_coefficient_mu 0.129
_exptl_absorpt_correction_type none
_exptl_crystal_colour colourless
_exptl_crystal_density_diffrn 1.212
_exptl_crystal_density_method 'not measured'
_exptl_crystal_description needle
_exptl_crystal_F_000 1016
_exptl_crystal_size_max 0.2
_exptl_crystal_size_mid 0.05
_exptl_crystal_size_min 0.02
_refine_diff_density_max 0.305
_refine_diff_density_min -0.335
_refine_diff_density_rms 0.067
_refine_ls_extinction_method none
_refine_ls_goodness_of_fit_ref 1.111
_refine_ls_hydrogen_treatment constr
_refine_ls_matrix_type full
_refine_ls_number_parameters 307
_refine_ls_number_reflns 5049
_refine_ls_number_restraints 0
_refine_ls_restrained_S_all 1.111
_refine_ls_R_factor_all 0.1847
_refine_ls_R_factor_gt 0.0947
_refine_ls_shift/su_max 0.002
_refine_ls_shift/su_mean 0
_refine_ls_structure_factor_coef Fsqd
_refine_ls_weighting_details 'calc w=1/[\s^2^(Fo^2^)+(0.0249P)^2^+4.8595P] where P=(Fo^2^+2Fc^2^)/3'
_refine_ls_weighting_scheme calc
_refine_ls_wR_factor_gt 0.141
_refine_ls_wR_factor_ref 0.1684
_reflns_number_gt 2851
_reflns_number_total 5049
_reflns_threshold_expression >2sigma(I)
_cod_data_source_file b923716j.txt
_cod_data_source_block (2)-oct1107
_cod_original_cell_volume 2580.0(2)
_cod_database_code 7024979

loop_
_symmetry_equiv_pos_as_xyz
'x, y, z'
'-x, y+1/2, -z+1/2'
'-x, -y, -z'
'x, -y-1/2, z-1/2'

loop_
_atom_site_label
_atom_site_type_symbol
_atom_site_fract_x
_atom_site_fract_y
_atom_site_fract_z
_atom_site_U_iso_or_equiv
_atom_site_adp_type
_atom_site_occupancy
_atom_site_symmetry_multiplicity
_atom_site_calc_flag
_atom_site_refinement_flags
P P 0.60330(9) 0.12171(7) 0.47553(7) 0.0251(3) Uani 1 1 d .
N1 N 0.5024(3) 0.2800(2) 0.5207(2) 0.0258(8) Uani 1 1 d .
N2 N 0.7098(3) 0.2795(2) 0.5286(3) 0.0379(10) Uani 1 1 d .
C1 C 0.3253(6) 0.3165(3) 0.3020(4) 0.0655(17) Uani 1 1 d .
H1A H 0.4011 0.3519 0.3015 0.079 Uiso 1 1 calc R
H1B H 0.2896 0.3068 0.24 0.079 Uiso 1 1 calc R
C2 C 0.3640(4) 0.2305(3) 0.3441(3) 0.0354(12) Uani 1 1 d .
H2A H 0.3308 0.1847 0.3035 0.042 Uiso 1 1 calc R
H2B H 0.4564 0.2264 0.3514 0.042 Uiso 1 1 calc R
C3 C 0.3189(4) 0.2161(3) 0.4323(3) 0.0270(10) Uani 1 1 d .
C4 C 0.3743(3) 0.2519(3) 0.5110(3) 0.0230(10) Uani 1 1 d .
C5 C 0.3032(4) 0.2721(3) 0.5783(3) 0.0278(10) Uani 1 1 d .
H5 H 0.3421 0.2985 0.6305 0.033 Uiso 1 1 calc R
C6 C 0.1754(4) 0.2539(3) 0.5697(3) 0.0290(10) Uani 1 1 d .
C7 C 0.1291(4) 0.1996(3) 0.5024(3) 0.0320(11) Uani 1 1 d .
H7 H 0.0489 0.1746 0.5026 0.038 Uiso 1 1 calc R
C8 C 0.1999(4) 0.1813(3) 0.4341(3) 0.0311(11) Uani 1 1 d .
H8 H 0.1664 0.1444 0.388 0.037 Uiso 1 1 calc R
C9 C 0.0879(4) 0.3057(3) 0.6186(3) 0.0430(13) Uani 1 1 d .
H9A H 0.1354 0.3282 0.6732 0.052 Uiso 1 1 calc R
H9B H 0.0216 0.268 0.6358 0.052 Uiso 1 1 calc R
C10 C 0.0253(5) 0.3812(3) 0.5639(3) 0.0516(14) Uani 1 1 d .
H10A H -0.0652 0.3694 0.5498 0.062 Uiso 1 1 calc R
H10B H 0.0346 0.4332 0.6004 0.062 Uiso 1 1 calc R
C11 C 0.0797(4) 0.3971(3) 0.4796(3) 0.0356(11) Uani 1 1 d .
C12 C 0.1963(4) 0.4349(3) 0.4812(3) 0.0347(11) Uani 1 1 d .
H12 H 0.2255 0.4722 0.5281 0.042 Uiso 1 1 calc R
C13 C 0.2703(4) 0.4194(3) 0.4159(3) 0.0353(11) Uani 1 1 d .
H13 H 0.3491 0.4467 0.418 0.042 Uiso 1 1 calc R
C14 C 0.2317(5) 0.3648(3) 0.3476(3) 0.0370(12) Uani 1 1 d .
C15 C 0.1050(5) 0.3439(3) 0.3366(3) 0.0469(14) Uani 1 1 d .
H15 H 0.0688 0.3185 0.2831 0.056 Uiso 1 1 calc R
C16 C 0.0308(4) 0.3594(3) 0.4027(3) 0.0436(13) Uani 1 1 d .
H16 H -0.0549 0.3437 0.3943 0.052 Uiso 1 1 calc R
C17 C 0.6075(4) 0.2332(3) 0.5085(3) 0.0266(10) Uani 1 1 d .
C18 C 0.6691(4) 0.3577(3) 0.5546(3) 0.0401(12) Uani 1 1 d .
H18 H 0.7223 0.4043 0.5724 0.048 Uiso 1 1 calc R
C19 C 0.5435(4) 0.3587(3) 0.5514(3) 0.0344(11) Uani 1 1 d .
H19 H 0.4934 0.4044 0.5671 0.041 Uiso 1 1 calc R
C20 C 0.6476(3) 0.0697(3) 0.5840(3) 0.0274(10) Uani 1 1 d .
H20 H 0.6519 0.0074 0.5721 0.033 Uiso 1 1 calc R
C21 C 0.7721(4) 0.0935(3) 0.6376(3) 0.0421(13) Uani 1 1 d .
H21A H 0.8411 0.0839 0.6017 0.05 Uiso 1 1 calc R
H21B H 0.7714 0.1545 0.6531 0.05 Uiso 1 1 calc R
C22 C 0.7945(4) 0.0410(3) 0.7212(3) 0.0473(13) Uani 1 1 d .
H22A H 0.8732 0.0595 0.7564 0.057 Uiso 1 1 calc R
H22B H 0.8038 -0.0194 0.7056 0.057 Uiso 1 1 calc R
C23 C 0.6865(5) 0.0502(4) 0.7764(3) 0.0593(16) Uani 1 1 d .
H23A H 0.7015 0.0128 0.8286 0.071 Uiso 1 1 calc R
H23B H 0.6829 0.1094 0.7973 0.071 Uiso 1 1 calc R
C24 C 0.5628(5) 0.0271(3) 0.7236(3) 0.0515(14) Uani 1 1 d .
H24A H 0.4942 0.036 0.76 0.062 Uiso 1 1 calc R
H24B H 0.5634 -0.0336 0.7069 0.062 Uiso 1 1 calc R
C25 C 0.5405(4) 0.0819(3) 0.6405(3) 0.0356(11) Uani 1 1 d .
H25A H 0.5355 0.1424 0.6573 0.043 Uiso 1 1 calc R
H25B H 0.4601 0.0659 0.6059 0.043 Uiso 1 1 calc R
C26 C 0.7495(3) 0.1187(3) 0.4233(3) 0.0267(10) Uani 1 1 d .
H26 H 0.8179 0.1467 0.4634 0.032 Uiso 1 1 calc R
C27 C 0.7863(4) 0.0261(3) 0.4083(3) 0.0312(11) Uani 1 1 d .
H27A H 0.7162 -0.0032 0.3725 0.037 Uiso 1 1 calc R
H27B H 0.8024 -0.0034 0.4657 0.037 Uiso 1 1 calc R
C28 C 0.9039(4) 0.0211(3) 0.3609(3) 0.0339(11) Uani 1 1 d .
H28A H 0.9762 0.0448 0.3994 0.041 Uiso 1 1 calc R
H28B H 0.9224 -0.039 0.3489 0.041 Uiso 1 1 calc R
C29 C 0.8855(4) 0.0699(3) 0.2751(3) 0.0427(12) Uani 1 1 d .
H29A H 0.8196 0.042 0.2341 0.051 Uiso 1 1 calc R
H29B H 0.964 0.0686 0.2478 0.051 Uiso 1 1 calc R
C30 C 0.8487(4) 0.1613(3) 0.2887(3) 0.0354(11) Uani 1 1 d .
H30A H 0.833 0.1901 0.2309 0.042 Uiso 1 1 calc R
H30B H 0.9183 0.191 0.3244 0.042 Uiso 1 1 calc R
C31 C 0.7310(4) 0.1665(3) 0.3353(3) 0.0328(11) Uani 1 1 d .
H31A H 0.6593 0.1418 0.2969 0.039 Uiso 1 1 calc R
H31B H 0.7115 0.2268 0.3459 0.039 Uiso 1 1 calc R

loop_
_atom_site_aniso_label
_atom_site_aniso_U_11
_atom_site_aniso_U_22
_atom_site_aniso_U_33
_atom_site_aniso_U_23
_atom_site_aniso_U_13
_atom_site_aniso_U_12
P 0.0186(5) 0.0252(7) 0.0321(6) -0.0027(5) 0.0051(4) 0.0008(5)
N1 0.0192(17) 0.025(2) 0.034(2) -0.0053(17) 0.0045(15) 0.0042(15)
N2 0.026(2) 0.027(2) 0.061(3) -0.009(2) 0.0046(18) -0.0033(17)
C1 0.115(5) 0.043(4) 0.048(3) -0.001(3) 0.048(3) 0.002(3)
C2 0.030(2) 0.051(3) 0.026(2) -0.008(2) 0.0022(19) 0.011(2)
C3 0.024(2) 0.027(3) 0.031(2) -0.002(2) 0.0045(19) 0.0061(19)
C4 0.019(2) 0.024(2) 0.025(2) 0.0047(19) 0.0015(18) 0.0065(17)
C5 0.030(2) 0.031(3) 0.023(2) 0.002(2) 0.0035(18) 0.006(2)
C6 0.027(2) 0.033(3) 0.027(2) 0.013(2) 0.0074(19) 0.008(2)
C7 0.023(2) 0.027(3) 0.047(3) 0.008(2) 0.004(2) -0.0032(19)
C8 0.030(2) 0.024(3) 0.037(3) -0.006(2) 0.000(2) 0.002(2)
C9 0.031(3) 0.064(4) 0.037(3) 0.009(3) 0.019(2) 0.016(2)
C10 0.053(3) 0.050(3) 0.057(3) -0.001(3) 0.026(3) 0.021(3)
C11 0.038(3) 0.024(3) 0.045(3) 0.001(2) 0.006(2) 0.013(2)
C12 0.050(3) 0.023(3) 0.028(3) -0.002(2) -0.005(2) 0.006(2)
C13 0.048(3) 0.021(3) 0.036(3) 0.006(2) 0.000(2) 0.000(2)
C14 0.065(3) 0.019(3) 0.029(3) 0.007(2) 0.011(2) 0.002(2)
C15 0.080(4) 0.029(3) 0.026(3) 0.003(2) -0.016(3) -0.003(3)
C16 0.040(3) 0.034(3) 0.053(3) 0.006(3) -0.010(3) 0.005(2)
C17 0.024(2) 0.024(3) 0.033(2) 0.000(2) 0.0061(19) 0.0014(19)
C18 0.031(3) 0.028(3) 0.060(3) -0.008(2) -0.001(2) -0.007(2)
C19 0.035(3) 0.025(3) 0.043(3) -0.013(2) 0.003(2) -0.003(2)
C20 0.024(2) 0.026(3) 0.033(2) -0.003(2) 0.0052(18) 0.0003(19)
C21 0.033(3) 0.044(3) 0.047(3) -0.004(2) -0.005(2) 0.001(2)
C22 0.048(3) 0.048(3) 0.043(3) -0.008(3) -0.007(2) 0.009(3)
C23 0.094(5) 0.057(4) 0.025(3) 0.004(3) 0.001(3) 0.018(3)
C24 0.065(4) 0.051(4) 0.043(3) 0.006(3) 0.024(3) 0.013(3)
C25 0.036(3) 0.035(3) 0.037(3) -0.003(2) 0.012(2) 0.004(2)
C26 0.022(2) 0.025(3) 0.034(2) 0.001(2) 0.0087(18) -0.0005(19)
C27 0.026(2) 0.032(3) 0.038(3) 0.004(2) 0.011(2) 0.0006(19)
C28 0.034(2) 0.029(3) 0.042(3) -0.004(2) 0.017(2) 0.006(2)
C29 0.045(3) 0.042(3) 0.045(3) -0.008(3) 0.020(2) 0.001(2)
C30 0.042(3) 0.032(3) 0.034(3) 0.003(2) 0.012(2) -0.001(2)
C31 0.032(2) 0.029(3) 0.039(3) 0.006(2) 0.011(2) 0.003(2)

loop_
_atom_type_symbol
_atom_type_description
_atom_type_scat_dispersion_real
_atom_type_scat_dispersion_imag
_atom_type_scat_source
C C 0.0033 0.0016 'International Tables Vol C Tables 4.2.6.8 and 6.1.1.4'
H H 0 0 'International Tables Vol C Tables 4.2.6.8 and 6.1.1.4'
N N 0.0061 0.0033 'International Tables Vol C Tables 4.2.6.8 and 6.1.1.4'
P P 0.1023 0.0942 'International Tables Vol C Tables 4.2.6.8 and 6.1.1.4'

loop_
_geom_angle_atom_site_label_1
_geom_angle_atom_site_label_2
_geom_angle_atom_site_label_3
_geom_angle
C17 P C26 98.63(19)
C17 P C20 100.55(19)
C26 P C20 103.66(18)
C19 N1 C17 106.9(3)
C19 N1 C4 125.1(3)
C17 N1 C4 127.8(3)
C17 N2 C18 105.8(3)
C14 C1 C2 114.5(4)
C14 C1 H1A 108.6
C2 C1 H1A 108.6
C14 C1 H1B 108.6
C2 C1 H1B 108.6
H1A C1 H1B 107.6
C3 C2 C1 114.0(4)
C3 C2 H2A 108.7
C1 C2 H2A 108.7
C3 C2 H2B 108.7
C1 C2 H2B 108.7
H2A C2 H2B 107.6
C4 C3 C8 115.8(4)
C4 C3 C2 124.1(4)
C8 C3 C2 118.5(4)
C3 C4 C5 121.0(4)
C3 C4 N1 121.0(3)
C5 C4 N1 117.5(3)
C6 C5 C4 120.6(4)
C6 C5 H5 119.7
C4 C5 H5 119.7
C7 C6 C5 117.2(4)
C7 C6 C9 120.8(4)
C5 C6 C9 120.6(4)
C6 C7 C8 120.3(4)
C6 C7 H7 119.9
C8 C7 H7 119.9
C3 C8 C7 121.5(4)
C3 C8 H8 119.3
C7 C8 H8 119.3
C6 C9 C10 113.7(4)
C6 C9 H9A 108.8
C10 C9 H9A 108.8
C6 C9 H9B 108.8
C10 C9 H9B 108.8
H9A C9 H9B 107.7
C11 C10 C9 113.5(4)
C11 C10 H10A 108.9
C9 C10 H10A 108.9
C11 C10 H10B 108.9
C9 C10 H10B 108.9
H10A C10 H10B 107.7
C16 C11 C12 116.9(4)
C16 C11 C10 121.2(5)
C12 C11 C10 120.4(4)
C13 C12 C11 121.1(4)
C13 C12 H12 119.5
C11 C12 H12 119.5
C12 C13 C14 121.0(4)
C12 C13 H13 119.5
C14 C13 H13 119.5
C13 C14 C15 115.9(4)
C13 C14 C1 120.8(5)
C15 C14 C1 121.9(5)
C16 C15 C14 121.0(4)
C16 C15 H15 119.5
C14 C15 H15 119.5
C11 C16 C15 120.7(5)
C11 C16 H16 119.6
C15 C16 H16 119.6
N2 C17 N1 110.3(4)
N2 C17 P 125.8(3)
N1 C17 P 123.8(3)
C19 C18 N2 110.7(4)
C19 C18 H18 124.7
N2 C18 H18 124.7
C18 C19 N1 106.3(4)
C18 C19 H19 126.8
N1 C19 H19 126.8
C21 C20 C25 109.7(4)
C21 C20 P 118.7(3)
C25 C20 P 108.6(3)
C21 C20 H20 106.4
C25 C20 H20 106.4
P C20 H20 106.4
C22 C21 C20 110.7(4)
C22 C21 H21A 109.5
C20 C21 H21A 109.5
C22 C21 H21B 109.5
C20 C21 H21B 109.5
H21A C21 H21B 108.1
C21 C22 C23 111.2(4)
C21 C22 H22A 109.4
C23 C22 H22A 109.4
C21 C22 H22B 109.4
C23 C22 H22B 109.4
H22A C22 H22B 108
C24 C23 C22 111.3(4)
C24 C23 H23A 109.4
C22 C23 H23A 109.4
C24 C23 H23B 109.4
C22 C23 H23B 109.4
H23A C23 H23B 108
C23 C24 C25 110.1(4)
C23 C24 H24A 109.6
C25 C24 H24A 109.7
C23 C24 H24B 109.7
C25 C24 H24B 109.7
H24A C24 H24B 108.2
C24 C25 C20 110.2(4)
C24 C25 H25A 109.6
C20 C25 H25A 109.6
C24 C25 H25B 109.6
C20 C25 H25B 109.6
H25A C25 H25B 108.1
C31 C26 C27 110.0(3)
C31 C26 P 110.0(3)
C27 C26 P 109.7(3)
C31 C26 H26 109
C27 C26 H26 109
P C26 H26 109
C26 C27 C28 111.2(3)
C26 C27 H27A 109.4
C28 C27 H27A 109.4
C26 C27 H27B 109.4
C28 C27 H27B 109.4
H27A C27 H27B 108
C29 C28 C27 110.9(4)
C29 C28 H28A 109.5
C27 C28 H28A 109.5
C29 C28 H28B 109.5
C27 C28 H28B 109.5
H28A C28 H28B 108
C28 C29 C30 111.9(4)
C28 C29 H29A 109.2
C30 C29 H29A 109.2
C28 C29 H29B 109.2
C30 C29 H29B 109.2
H29A C29 H29B 107.9
C29 C30 C31 111.2(4)
C29 C30 H30A 109.4
C31 C30 H30A 109.4
C29 C30 H30B 109.4
C31 C30 H30B 109.4
H30A C30 H30B 108
C30 C31 C26 110.9(3)
C30 C31 H31A 109.5
C26 C31 H31A 109.5
C30 C31 H31B 109.5
C26 C31 H31B 109.5
H31A C31 H31B 108

loop_
_geom_bond_atom_site_label_1
_geom_bond_atom_site_label_2
_geom_bond_distance
P C17 1.828(4)
P C26 1.855(4)
P C20 1.860(4)
N1 C19 1.380(5)
N1 C17 1.384(5)
N1 C4 1.439(5)
N2 C17 1.327(5)
N2 C18 1.383(6)
C1 C14 1.504(7)
C1 C2 1.536(7)
C1 H1A 0.99
C1 H1B 0.99
C2 C3 1.507(6)
C2 H2A 0.99
C2 H2B 0.99
C3 C4 1.395(5)
C3 C8 1.399(6)
C4 C5 1.397(5)
C5 C6 1.398(5)
C5 H5 0.95
C6 C7 1.383(6)
C6 C9 1.514(6)
C7 C8 1.399(6)
C7 H7 0.95
C8 H8 0.95
C9 C10 1.558(6)
C9 H9A 0.99
C9 H9B 0.99
C10 C11 1.503(6)
C10 H10A 0.99
C10 H10B 0.99
C11 C16 1.363(6)
C11 C12 1.389(6)
C12 C13 1.376(6)
C12 H12 0.95
C13 C14 1.378(6)
C13 H13 0.95
C14 C15 1.395(7)
C15 C16 1.387(7)
C15 H15 0.95
C16 H16 0.95
C18 C19 1.348(6)
C18 H18 0.95
C19 H19 0.95
C20 C21 1.529(6)
C20 C25 1.539(5)
C20 H20 1
C21 C22 1.518(6)
C21 H21A 0.99
C21 H21B 0.99
C22 C23 1.527(7)
C22 H22A 0.99
C22 H22B 0.99
C23 C24 1.514(7)
C23 H23A 0.99
C23 H23B 0.99
C24 C25 1.533(6)
C24 H24A 0.99
C24 H24B 0.99
C25 H25A 0.99
C25 H25B 0.99
C26 C31 1.536(6)
C26 C27 1.538(6)
C26 H26 1
C27 C28 1.539(5)
C27 H27A 0.99
C27 H27B 0.99
C28 C29 1.513(6)
C28 H28A 0.99
C28 H28B 0.99
C29 C30 1.516(6)
C29 H29A 0.99
C29 H29B 0.99
C30 C31 1.533(6)
C30 H30A 0.99
C30 H30B 0.99
C31 H31A 0.99
C31 H31B 0.99
